data_7239174
loop_
_publ_author_name
'Li, Yuan'
'Su, Yu-Han'
'Dong, De-Jun'
'Wu, Zhao'
'Tian, Shi-Kai'

_publ_section_title
;
 Chiral boron Lewis acid-catalyzed asymmetric synthesis of
 4,5-dihydropyrrolo[1,2-a]quinoxalines
;
_journal_issue 40
_journal_name_full 'RSC Advances'
_journal_page_first 18275
_journal_paper_doi 10.1039/c3ra43248c
_journal_volume 3
_journal_year 2013
_chemical_absolute_configuration ad
_chemical_formula_sum 'C22 H17 Br N2 O3 S'
_chemical_formula_weight 469.35
_space_group_IT_number 19
_space_group_name_Hall 'P 2ac 2ab'
_space_group_name_H-M_alt 'P 21 21 21'
_symmetry_cell_setting orthorhombic
_symmetry_space_group_name_H-M 'P 21 21 21'
_atom_sites_solution_hydrogens geom
_atom_sites_solution_primary direct
_atom_sites_solution_secondary difmap
_audit_creation_method SHELXL-97
_cell_angle_alpha 90.00
_cell_angle_beta 90.00
_cell_angle_gamma 90.00
_cell_formula_units_Z 4
_cell_length_a 9.0110(3)
_cell_length_b 10.3134(5)
_cell_length_c 22.7196(9)
_cell_measurement_reflns_used 1984
_cell_measurement_temperature 290(2)
_cell_measurement_theta_max 29.0197
_cell_measurement_theta_min 2.8795
_cell_volume 2111.42(15)
_computing_cell_refinement 'CrysAlisPro (Agilent Technologies)'
_computing_data_collection 'CrysAlisPro (Agilent Technologies)'
_computing_data_reduction 'CrysAlisPro (Agilent Technologies)'
_computing_molecular_graphics 'Ortep-3 (L. J. Farrugia, 2001)'
_computing_publication_material SHELXL-97
_computing_structure_refinement 'SHELXL-97 (Sheldrick, 1997)'
_computing_structure_solution 'SHELXS-97 (Sheldrick, 1997)'
_diffrn_ambient_temperature 290(2)
_diffrn_detector_area_resol_mean 15.9149
_diffrn_measured_fraction_theta_full 0.998
_diffrn_measured_fraction_theta_max 0.998
_diffrn_measurement_device_type 'Gemini S Ultra, Agilent Technologies'
_diffrn_measurement_method '\w scans'
_diffrn_radiation_monochromator graphite
_diffrn_radiation_source 'Enhance (Mo) X-ray Source'
_diffrn_radiation_type MoK\a
_diffrn_radiation_wavelength 0.71073
_diffrn_reflns_av_R_equivalents 0.0374
_diffrn_reflns_av_sigmaI/netI 0.0668
_diffrn_reflns_limit_h_max 11
_diffrn_reflns_limit_h_min -10
_diffrn_reflns_limit_k_max 10
_diffrn_reflns_limit_k_min -12
_diffrn_reflns_limit_l_max 20
_diffrn_reflns_limit_l_min -28
_diffrn_reflns_number 8864
_diffrn_reflns_theta_full 26.36
_diffrn_reflns_theta_max 26.36
_diffrn_reflns_theta_min 2.89
_exptl_absorpt_coefficient_mu 2.071
_exptl_absorpt_correction_T_max 0.5754
_exptl_absorpt_correction_T_min 0.5309
_exptl_absorpt_correction_type multi-scan
_exptl_absorpt_process_details
;
CrysAlisPro, Agilent Technologies,
Version 1.171.36.21 (release 14-08-2012 CrysAlis171 .NET)
(compiled Sep 14 2012,17:21:16)
Empirical absorption correction using spherical harmonics,
implemented in SCALE3 ABSPACK scaling algorithm.
;
_exptl_crystal_density_diffrn 1.476
_exptl_crystal_density_method 'not measured'
_exptl_crystal_F_000 952
_exptl_crystal_size_max 0.35
_exptl_crystal_size_mid 0.31
_exptl_crystal_size_min 0.30
_refine_diff_density_max 0.483
_refine_diff_density_min -0.424
_refine_diff_density_rms 0.067
_refine_ls_abs_structure_details 'Flack H D (1983), Acta Cryst. A39, 876-881'
_refine_ls_abs_structure_Flack -0.016(14)
_refine_ls_extinction_method none
_refine_ls_goodness_of_fit_ref 1.023
_refine_ls_hydrogen_treatment constr
_refine_ls_matrix_type full
_refine_ls_number_parameters 263
_refine_ls_number_reflns 4253
_refine_ls_number_restraints 42
_refine_ls_restrained_S_all 1.048
_refine_ls_R_factor_all 0.0928
_refine_ls_R_factor_gt 0.0578
_refine_ls_shift/su_max 0.001
_refine_ls_shift/su_mean 0.000
_refine_ls_structure_factor_coef Fsqd
_refine_ls_weighting_details 'calc w=1/[\s^2^(Fo^2^)+(0.0649P)^2^+0.6428P] where P=(Fo^2^+2Fc^2^)/3'
_refine_ls_weighting_scheme calc
_refine_ls_wR_factor_gt 0.1241
_refine_ls_wR_factor_ref 0.1422
_reflns_number_gt 2935
_reflns_number_total 4253
_reflns_threshold_expression >2sigma(I)
_cod_data_source_file c3ra43248c.txt
_cod_data_source_block shelxl
_cod_database_code 7239174

loop_
_symmetry_equiv_pos_as_xyz
'x, y, z'
'-x+1/2, -y, z+1/2'
'x+1/2, -y+1/2, -z'
'-x, y+1/2, -z+1/2'

loop_
_atom_site_label
_atom_site_type_symbol
_atom_site_fract_x
_atom_site_fract_y
_atom_site_fract_z
_atom_site_U_iso_or_equiv
_atom_site_adp_type
_atom_site_occupancy
_atom_site_symmetry_multiplicity
_atom_site_calc_flag
_atom_site_refinement_flags
Br1 Br 1.04571(8) 1.26981(7) 0.98352(3) 0.0693(3) Uani 1 1 d .
S1 S 1.46274(17) 1.46588(17) 1.16921(7) 0.0541(4) Uani 1 1 d .
N1 N 1.3309(4) 1.5579(5) 1.14033(19) 0.0437(11) Uani 1 1 d .
O1 O 1.4586(5) 1.3455(5) 1.13857(19) 0.0738(13) Uani 1 1 d .
N2 N 1.0740(4) 1.6005(4) 1.2038(2) 0.0429(11) Uani 1 1 d .
C10 C 1.0548(6) 1.3729(6) 1.0523(2) 0.0464(13) Uani 1 1 d .
C8 C 1.1941(5) 1.4994(6) 1.1209(2) 0.0395(13) Uani 1 1 d .
O2 O 1.5943(4) 1.5429(6) 1.1685(2) 0.0790(16) Uani 1 1 d .
C13 C 1.0627(6) 1.5248(5) 1.1522(2) 0.0396(12) Uani 1 1 d .
C9 C 1.1881(6) 1.4220(6) 1.0708(2) 0.0455(15) Uani 1 1 d .
H9 H 1.2744 1.4036 1.0500 0.055 Uiso 1 1 calc R
C18 C 1.3087(6) 1.6902(6) 1.1675(3) 0.0555(14) Uani 1 1 d U
H18 H 1.4027 1.7186 1.1850 0.067 Uiso 1 1 calc R
C4 C 1.4145(5) 1.4385(6) 1.2433(3) 0.0474(14) Uani 1 1 d .
C19 C 1.2657(7) 1.7836(8) 1.1202(3) 0.0751(15) Uani 1 1 d U
C11 C 0.9244(6) 1.4006(6) 1.0826(3) 0.0525(16) Uani 1 1 d .
H11 H 0.8341 1.3674 1.0696 0.063 Uiso 1 1 calc R
C16 C 1.1797(6) 1.7270(7) 1.2701(3) 0.0579(16) Uani 1 1 d .
H16 H 1.2451 1.7826 1.2892 0.069 Uiso 1 1 calc R
C5 C 1.3010(7) 1.3535(7) 1.2565(3) 0.0599(17) Uani 1 1 d .
H5 H 1.2541 1.3077 1.2266 0.072 Uiso 1 1 calc R
O3 O 1.3494(7) 1.7866(7) 1.0697(3) 0.1099(16) Uani 1 1 d U
C12 C 0.9309(6) 1.4778(6) 1.1318(2) 0.0459(14) Uani 1 1 d .
H12 H 0.8437 1.4983 1.1517 0.055 Uiso 1 1 calc R
C17 C 1.1954(6) 1.6790(5) 1.2151(3) 0.0434(14) Uani 1 1 d .
C14 C 0.9836(6) 1.5986(6) 1.2518(3) 0.0559(16) Uani 1 1 d .
H14 H 0.8956 1.5523 1.2556 0.067 Uiso 1 1 calc R
C6 C 1.2576(8) 1.3367(8) 1.3136(4) 0.076(2) Uani 1 1 d .
H6 H 1.1812 1.2793 1.3224 0.091 Uiso 1 1 calc R
C3 C 1.4847(7) 1.5076(7) 1.2875(3) 0.0630(18) Uani 1 1 d .
H3 H 1.5612 1.5650 1.2789 0.076 Uiso 1 1 calc R
C20 C 1.1700(10) 1.8779(10) 1.1229(5) 0.103(2) Uani 1 1 d U
H20 H 1.1082 1.8998 1.1542 0.124 Uiso 1 1 calc R
C22 C 1.2762(11) 1.8873(11) 1.0379(5) 0.116(2) Uani 1 1 d U
H22 H 1.2988 1.9099 0.9993 0.139 Uiso 1 1 calc R
C15 C 1.0461(8) 1.6773(7) 1.2932(3) 0.0673(18) Uani 1 1 d .
H15 H 1.0073 1.6951 1.3303 0.081 Uiso 1 1 calc R
C2 C 1.4381(9) 1.4890(8) 1.3450(3) 0.077(2) Uani 1 1 d .
H2 H 1.4840 1.5352 1.3751 0.093 Uiso 1 1 calc R
C21 C 1.1817(11) 1.9397(11) 1.0670(4) 0.113(2) Uani 1 1 d U
H21 H 1.1249 2.0100 1.0547 0.135 Uiso 1 1 calc R
C1 C 1.3265(9) 1.4045(9) 1.3585(4) 0.082(2) Uani 1 1 d U
C7 C 1.2717(11) 1.3881(11) 1.4228(4) 0.117(3) Uani 1 1 d U
H7A H 1.1864 1.4422 1.4292 0.175 Uiso 1 1 calc R
H7B H 1.3493 1.4129 1.4495 0.175 Uiso 1 1 calc R
H7C H 1.2454 1.2992 1.4295 0.175 Uiso 1 1 calc R

loop_
_atom_site_aniso_label
_atom_site_aniso_U_11
_atom_site_aniso_U_22
_atom_site_aniso_U_33
_atom_site_aniso_U_23
_atom_site_aniso_U_13
_atom_site_aniso_U_12
Br1 0.0807(5) 0.0707(5) 0.0564(4) -0.0184(4) -0.0157(3) -0.0008(4)
S1 0.0343(7) 0.0733(11) 0.0547(8) -0.0152(8) 0.0000(7) 0.0134(8)
N1 0.034(2) 0.053(3) 0.044(3) -0.006(2) -0.001(2) 0.000(2)
O1 0.070(3) 0.082(3) 0.069(3) -0.027(3) -0.007(3) 0.033(3)
N2 0.035(3) 0.048(3) 0.046(3) -0.006(2) 0.006(2) 0.006(2)
C10 0.049(3) 0.049(3) 0.041(3) -0.001(3) -0.007(3) -0.003(3)
C8 0.029(3) 0.041(3) 0.048(3) 0.003(3) 0.001(2) 0.005(2)
O2 0.028(2) 0.123(5) 0.086(3) 0.001(3) 0.004(2) -0.002(2)
C13 0.038(3) 0.039(3) 0.042(3) 0.006(2) 0.000(2) 0.008(3)
C9 0.046(3) 0.057(4) 0.033(3) 0.001(3) 0.000(2) 0.011(3)
C18 0.033(3) 0.066(4) 0.067(4) -0.027(2) 0.000(3) -0.004(3)
C4 0.042(3) 0.048(4) 0.052(3) -0.004(3) -0.009(2) 0.009(3)
C19 0.059(4) 0.073(4) 0.093(3) -0.013(3) -0.011(2) -0.021(3)
C11 0.048(4) 0.054(4) 0.056(4) 0.002(3) -0.012(3) -0.010(3)
C16 0.060(4) 0.061(4) 0.053(3) -0.015(4) 0.002(3) 0.007(3)
C5 0.057(4) 0.060(5) 0.063(4) -0.003(4) -0.014(3) -0.002(3)
O3 0.115(2) 0.109(2) 0.105(2) 0.0032(17) 0.0111(16) 0.0009(17)
C12 0.033(3) 0.054(4) 0.051(3) 0.002(3) 0.006(2) 0.005(3)
C17 0.039(3) 0.037(3) 0.054(4) -0.003(3) 0.002(2) 0.009(2)
C14 0.052(3) 0.062(4) 0.054(4) -0.001(3) 0.016(3) 0.008(3)
C6 0.070(5) 0.069(5) 0.088(6) 0.012(4) 0.000(4) -0.014(4)
C3 0.059(4) 0.066(5) 0.064(4) -0.014(4) -0.017(3) 0.007(3)
C20 0.103(3) 0.098(3) 0.109(2) 0.0058(18) 0.0008(18) 0.0087(18)
C22 0.122(3) 0.117(3) 0.109(2) 0.0084(17) 0.0011(17) -0.0029(19)
C15 0.080(4) 0.075(5) 0.047(3) -0.014(3) 0.006(4) 0.012(4)
C2 0.082(5) 0.093(6) 0.057(4) -0.016(4) -0.024(4) 0.007(5)
C21 0.114(3) 0.110(3) 0.113(3) 0.0114(17) -0.0042(18) 0.0011(18)
C1 0.073(5) 0.080(6) 0.093(4) 0.002(5) -0.015(4) 0.013(4)
C7 0.119(4) 0.121(4) 0.110(3) 0.004(2) 0.005(2) -0.001(2)

loop_
_atom_type_symbol
_atom_type_description
_atom_type_scat_dispersion_real
_atom_type_scat_dispersion_imag
_atom_type_scat_source
C C 0.0033 0.0016 'International Tables Vol C Tables 4.2.6.8 and 6.1.1.4'
H H 0.0000 0.0000 'International Tables Vol C Tables 4.2.6.8 and 6.1.1.4'
O O 0.0106 0.0060 'International Tables Vol C Tables 4.2.6.8 and 6.1.1.4'
Br Br -0.2901 2.4595 'International Tables Vol C Tables 4.2.6.8 and 6.1.1.4'
S S 0.1246 0.1234 'International Tables Vol C Tables 4.2.6.8 and 6.1.1.4'
N N 0.0061 0.0033 'International Tables Vol C Tables 4.2.6.8 and 6.1.1.4'

loop_
_geom_angle_atom_site_label_1
_geom_angle_atom_site_label_2
_geom_angle_atom_site_label_3
_geom_angle
O1 S1 O2 120.1(3)
O1 S1 N1 106.7(3)
O2 S1 N1 105.8(3)
O1 S1 C4 108.7(3)
O2 S1 C4 107.7(3)
N1 S1 C4 107.0(2)
C8 N1 C18 113.0(4)
C8 N1 S1 119.7(4)
C18 N1 S1 116.8(4)
C14 N2 C17 109.4(5)
C14 N2 C13 127.9(5)
C17 N2 C13 122.3(4)
C9 C10 C11 120.9(5)
C9 C10 Br1 120.0(4)
C11 C10 Br1 119.2(4)
C9 C8 C13 119.2(5)
C9 C8 N1 121.6(4)
C13 C8 N1 119.2(5)
C12 C13 C8 119.8(5)
C12 C13 N2 122.8(5)
C8 C13 N2 117.5(5)
C10 C9 C8 119.8(5)
C10 C9 H9 120.1
C8 C9 H9 120.1
C17 C18 C19 113.1(5)
C17 C18 N1 108.5(5)
C19 C18 N1 108.8(5)
C17 C18 H18 108.8
C19 C18 H18 108.8
N1 C18 H18 108.8
C5 C4 C3 120.4(6)
C5 C4 S1 119.6(5)
C3 C4 S1 119.9(5)
C20 C19 O3 112.8(9)
C20 C19 C18 128.3(8)
O3 C19 C18 118.2(7)
C12 C11 C10 119.1(5)
C12 C11 H11 120.5
C10 C11 H11 120.5
C17 C16 C15 107.5(6)
C17 C16 H16 126.2
C15 C16 H16 126.2
C6 C5 C4 120.0(6)
C6 C5 H5 120.0
C4 C5 H5 120.0
C19 O3 C22 100.7(7)
C13 C12 C11 121.3(5)
C13 C12 H12 119.4
C11 C12 H12 119.4
C16 C17 N2 107.6(5)
C16 C17 C18 135.5(6)
N2 C17 C18 116.8(5)
N2 C14 C15 107.3(5)
N2 C14 H14 126.4
C15 C14 H14 126.4
C5 C6 C1 120.5(7)
C5 C6 H6 119.7
C1 C6 H6 119.7
C2 C3 C4 118.3(7)
C2 C3 H3 120.8
C4 C3 H3 120.8
C19 C20 C21 104.1(9)
C19 C20 H20 128.0
C21 C20 H20 128.0
C21 C22 O3 112.0(11)
C21 C22 H22 124.0
O3 C22 H22 124.0
C14 C15 C16 108.2(5)
C14 C15 H15 125.9
C16 C15 H15 125.9
C1 C2 C3 121.6(7)
C1 C2 H2 119.2
C3 C2 H2 119.2
C22 C21 C20 109.9(11)
C22 C21 H21 125.1
C20 C21 H21 125.1
C2 C1 C6 119.1(8)
C2 C1 C7 121.1(8)
C6 C1 C7 119.8(8)
C1 C7 H7A 109.5
C1 C7 H7B 109.5
H7A C7 H7B 109.5
C1 C7 H7C 109.5
H7A C7 H7C 109.5
H7B C7 H7C 109.5

loop_
_geom_bond_atom_site_label_1
_geom_bond_atom_site_label_2
_geom_bond_distance
Br1 C10 1.891(5)
S1 O1 1.424(5)
S1 O2 1.427(5)
S1 N1 1.656(5)
S1 C4 1.760(6)
N1 C8 1.442(7)
N1 C18 1.511(8)
N2 C14 1.362(7)
N2 C17 1.386(7)
N2 C13 1.411(7)
C10 C9 1.370(8)
C10 C11 1.391(8)
C8 C9 1.391(8)
C8 C13 1.406(7)
C13 C12 1.364(7)
C9 H9 0.9300
C18 C17 1.490(8)
C18 C19 1.495(10)
C18 H18 0.9800
C4 C5 1.380(8)
C4 C3 1.386(8)
C19 C20 1.301(11)
C19 O3 1.373(9)
C11 C12 1.375(8)
C11 H11 0.9300
C16 C17 1.352(8)
C16 C15 1.410(9)
C16 H16 0.9300
C5 C6 1.365(9)
C5 H5 0.9300
O3 C22 1.428(11)
C12 H12 0.9300
C14 C15 1.364(8)
C14 H14 0.9300
C6 C1 1.384(11)
C6 H6 0.9300
C3 C2 1.384(9)
C3 H3 0.9300
C20 C21 1.427(12)
C20 H20 0.9300
C22 C21 1.206(12)
C22 H22 0.9300
C15 H15 0.9300
C2 C1 1.366(11)
C2 H2 0.9300
C21 H21 0.9300
C1 C7 1.551(12)
C7 H7A 0.9600
C7 H7B 0.9600
C7 H7C 0.9600

loop_
_geom_torsion_atom_site_label_1
_geom_torsion_atom_site_label_2
_geom_torsion_atom_site_label_3
_geom_torsion_atom_site_label_4
_geom_torsion
O1 S1 N1 C8 35.3(5)
O2 S1 N1 C8 164.3(4)
C4 S1 N1 C8 -81.0(4)
O1 S1 N1 C18 177.5(4)
O2 S1 N1 C18 -53.5(5)
C4 S1 N1 C18 61.2(5)
C18 N1 C8 C9 145.1(5)
S1 N1 C8 C9 -71.4(6)
C18 N1 C8 C13 -32.7(7)
S1 N1 C8 C13 110.8(5)
C9 C8 C13 C12 -2.6(8)
N1 C8 C13 C12 175.3(5)
C9 C8 C13 N2 178.1(5)
N1 C8 C13 N2 -4.1(7)
C14 N2 C13 C12 27.8(8)
C17 N2 C13 C12 -160.4(5)
C14 N2 C13 C8 -152.8(5)
C17 N2 C13 C8 19.0(7)
C11 C10 C9 C8 0.8(8)
Br1 C10 C9 C8 179.0(4)
C13 C8 C9 C10 0.7(8)
N1 C8 C9 C10 -177.1(5)
C8 N1 C18 C17 53.5(6)
S1 N1 C18 C17 -91.2(5)
C8 N1 C18 C19 -70.0(6)
S1 N1 C18 C19 145.3(4)
O1 S1 C4 C5 -40.6(5)
O2 S1 C4 C5 -172.3(5)
N1 S1 C4 C5 74.3(5)
O1 S1 C4 C3 142.9(5)
O2 S1 C4 C3 11.3(6)
N1 S1 C4 C3 -102.2(5)
C17 C18 C19 C20 20.8(11)
N1 C18 C19 C20 141.5(8)
C17 C18 C19 O3 -169.7(6)
N1 C18 C19 O3 -49.0(7)
C9 C10 C11 C12 -0.4(9)
Br1 C10 C11 C12 -178.6(4)
C3 C4 C5 C6 -0.2(10)
S1 C4 C5 C6 -176.6(6)
C20 C19 O3 C22 -7.6(9)
C18 C19 O3 C22 -178.6(6)
C8 C13 C12 C11 3.0(8)
N2 C13 C12 C11 -177.7(5)
C10 C11 C12 C13 -1.5(9)
C15 C16 C17 N2 -0.1(7)
C15 C16 C17 C18 -179.0(7)
C14 N2 C17 C16 -0.5(6)
C13 N2 C17 C16 -173.6(5)
C14 N2 C17 C18 178.6(5)
C13 N2 C17 C18 5.5(7)
C19 C18 C17 C16 -100.9(8)
N1 C18 C17 C16 138.3(7)
C19 C18 C17 N2 80.3(7)
N1 C18 C17 N2 -40.5(7)
C17 N2 C14 C15 0.9(7)
C13 N2 C14 C15 173.5(5)
C4 C5 C6 C1 0.1(11)
C5 C4 C3 C2 0.0(9)
S1 C4 C3 C2 176.4(5)
O3 C19 C20 C21 6.2(10)
C18 C19 C20 C21 176.1(7)
C19 O3 C22 C21 6.4(11)
N2 C14 C15 C16 -0.9(7)
C17 C16 C15 C14 0.6(7)
C4 C3 C2 C1 0.4(11)
O3 C22 C21 C20 -3.0(13)
C19 C20 C21 C22 -1.8(12)
C3 C2 C1 C6 -0.5(12)
C3 C2 C1 C7 -177.9(8)
C5 C6 C1 C2 0.3(12)
C5 C6 C1 C7 177.7(8)
